data_1508479
loop_
_publ_author_name
Open
Access
'Kubicki, Maciej'
'Dutkiewicz, Grzegorz'
'Yathirajan, Hemmige S.'
'Dawar, Pankaj'
'Ramesha, Andagar R.'
'Dayananda, Alaloor S.'

_publ_section_title
;
 Crystal and Molecular Structures of Two 2-Aminothiophene Derivatives
;
_journal_issue 3
_journal_name_full Crystals
_journal_page_first 1058
_journal_page_last 1066
_journal_paper_doi 10.3390/cryst2031058
_journal_volume 2
_journal_year 2012
_chemical_formula_moiety 'C15 H15 N O S'
_chemical_formula_sum 'C15 H15 N O S'
_chemical_formula_weight 257.34
_space_group_IT_number 33
_symmetry_cell_setting orthorhombic
_symmetry_space_group_name_Hall 'P 2c -2n'
_symmetry_space_group_name_H-M 'P n a 21'
_atom_sites_solution_hydrogens geom
_atom_sites_solution_primary direct
_atom_sites_solution_secondary difmap
_cell_angle_alpha 90.00
_cell_angle_beta 90.00
_cell_angle_gamma 90.00
_cell_formula_units_Z 4
_cell_length_a 9.2080(4)
_cell_length_b 14.0485(7)
_cell_length_c 10.3826(6)
_cell_measurement_reflns_used 1187
_cell_measurement_temperature 295(2)
_cell_measurement_theta_max 28.1196
_cell_measurement_theta_min 2.9509
_cell_volume 1343.08(12)
_computing_cell_refinement 'CrysAlis Pro (Agilent Technologies (2011))'
_computing_data_collection 'CrysAlis Pro (Agilent Technologies (2011))'
_computing_data_reduction 'CrysAlis Pro (Agilent Technologies (2011))'
_computing_molecular_graphics
;
XP (Sheldrick, 2008), Mercury (Macrae et al.,2008)
;
_computing_publication_material 'SHELXL-97 (Sheldrick, 2008)'
_computing_structure_refinement 'SHELXL-97 (Sheldrick, 2008)'
_computing_structure_solution 'SIR92 (Altomare et al., 1993)'
_diffrn_ambient_temperature 295(2)
_diffrn_detector_area_resol_mean 16.1544
_diffrn_measured_fraction_theta_full 0.998
_diffrn_measured_fraction_theta_max 0.856
_diffrn_measurement_device_type 'Xcalibur, Eos'
_diffrn_measurement_method \w-scan
_diffrn_radiation_monochromator graphite
_diffrn_radiation_source 'Enhance (Mo) X-ray Source'
_diffrn_radiation_type 'Mo K\a'
_diffrn_radiation_wavelength 0.7107
_diffrn_reflns_av_R_equivalents 0.0206
_diffrn_reflns_av_sigmaI/netI 0.0302
_diffrn_reflns_limit_h_max 11
_diffrn_reflns_limit_h_min -11
_diffrn_reflns_limit_k_max 17
_diffrn_reflns_limit_k_min -7
_diffrn_reflns_limit_l_max 13
_diffrn_reflns_limit_l_min -8
_diffrn_reflns_number 3556
_diffrn_reflns_theta_full 25.00
_diffrn_reflns_theta_max 28.18
_diffrn_reflns_theta_min 3.29
_exptl_absorpt_coefficient_mu 0.228
_exptl_absorpt_correction_T_max 1.00000
_exptl_absorpt_correction_T_min 0.97600
_exptl_absorpt_correction_type multi-scan
_exptl_absorpt_process_details
;
CrysAlisPro, Agilent Technologies,
Version 1.171.35.15 (release 03-08-2011 CrysAlis171 .NET)
(compiled Aug  3 2011,13:03:54)
Empirical absorption correction using spherical harmonics,
 implemented in SCALE3 ABSPACK scaling algorithm.
;
_exptl_crystal_colour colourless
_exptl_crystal_density_diffrn 1.273
_exptl_crystal_density_method 'not measured'
_exptl_crystal_description block
_exptl_crystal_F_000 544
_exptl_crystal_size_max 0.3
_exptl_crystal_size_mid 0.15
_exptl_crystal_size_min 0.15
_refine_diff_density_max 0.135
_refine_diff_density_min -0.236
_refine_diff_density_rms 0.041
_refine_ls_abs_structure_details 'Flack H D (1983), Acta Cryst. A39, 876-881'
_refine_ls_abs_structure_Flack -0.04(11)
_refine_ls_extinction_method none
_refine_ls_goodness_of_fit_ref 1.043
_refine_ls_hydrogen_treatment mixed
_refine_ls_matrix_type full
_refine_ls_number_parameters 171
_refine_ls_number_reflns 1984
_refine_ls_number_restraints 1
_refine_ls_restrained_S_all 1.043
_refine_ls_R_factor_all 0.0454
_refine_ls_R_factor_gt 0.0372
_refine_ls_shift/su_max 0.001
_refine_ls_shift/su_mean 0.000
_refine_ls_structure_factor_coef Fsqd
_refine_ls_weighting_details 'calc w=1/[\s^2^(Fo^2^)+(0.0481P)^2^+0.1426P] where P=(Fo^2^+2Fc^2^)/3'
_refine_ls_weighting_scheme calc
_refine_ls_wR_factor_gt 0.0868
_refine_ls_wR_factor_ref 0.0920
_reflns_number_gt 1720
_reflns_number_total 1984
_reflns_threshold_expression >2sigma(I)
_cod_data_source_file C15H15NOS_Pna21_1_crystals-02-01058-s001_DC214.cif
_cod_data_source_block 1_chateigner_1508479
_cod_original_sg_symbol_H-M Pna21
_cod_database_code 1508479

loop_
_symmetry_equiv_pos_as_xyz
'x, y, z'
'-x, -y, z+1/2'
'-x+1/2, y+1/2, z+1/2'
'x+1/2, -y+1/2, z'

loop_
_atom_site_label
_atom_site_type_symbol
_atom_site_fract_x
_atom_site_fract_y
_atom_site_fract_z
_atom_site_U_iso_or_equiv
_atom_site_adp_type
_atom_site_occupancy
_atom_site_symmetry_multiplicity
_atom_site_calc_flag
_atom_site_refinement_flags
S1 S 0.51075(6) 1.10681(5) 0.43064(10) 0.0546(2) Uani 1 1 d .
C2 C 0.3444(3) 1.13765(18) 0.3672(3) 0.0436(6) Uani 1 1 d .
N2 N 0.3159(3) 1.22755(17) 0.3326(3) 0.0582(7) Uani 1 1 d .
H2A H 0.234(3) 1.236(2) 0.297(3) 0.057(9) Uiso 1 1 d .
H2B H 0.384(3) 1.268(2) 0.322(3) 0.054(8) Uiso 1 1 d .
C3 C 0.2511(2) 1.05878(17) 0.3596(3) 0.0372(5) Uani 1 1 d .
C4 C 0.3182(2) 0.97427(17) 0.4151(3) 0.0394(5) Uani 1 1 d .
C5 C 0.4549(2) 0.98951(19) 0.4550(3) 0.0453(6) Uani 1 1 d .
C6 C 0.5507(3) 0.9206(2) 0.5251(4) 0.0624(8) Uani 1 1 d .
H6A H 0.5604 0.9398 0.6144 0.075 Uiso 1 1 calc R
H6B H 0.6466 0.9202 0.4865 0.075 Uiso 1 1 calc R
C7 C 0.4850(3) 0.8220(3) 0.5180(5) 0.0816(12) Uani 1 1 d .
H7A H 0.5055 0.7947 0.4341 0.098 Uiso 1 1 calc R
H7B H 0.5301 0.7818 0.5825 0.098 Uiso 1 1 calc R
C8 C 0.3274(3) 0.8228(2) 0.5387(4) 0.0783(11) Uani 1 1 d .
H8A H 0.3077 0.8485 0.6236 0.094 Uiso 1 1 calc R
H8B H 0.2922 0.7578 0.5371 0.094 Uiso 1 1 calc R
C9 C 0.2439(3) 0.88041(17) 0.4400(4) 0.0548(7) Uani 1 1 d .
H9A H 0.2371 0.8448 0.3602 0.066 Uiso 1 1 calc R
H9B H 0.1461 0.8918 0.4711 0.066 Uiso 1 1 calc R
C10 C 0.1104(3) 1.07058(19) 0.3023(3) 0.0443(6) Uani 1 1 d .
O10 O 0.0559(2) 1.15071(14) 0.2879(2) 0.0664(6) Uani 1 1 d .
C11 C 0.0270(3) 0.9870(2) 0.2515(3) 0.0450(6) Uani 1 1 d .
C12 C -0.1207(3) 0.9801(2) 0.2750(3) 0.0637(9) Uani 1 1 d .
H12 H -0.1670 1.0256 0.3255 0.076 Uiso 1 1 calc R
C13 C -0.1991(4) 0.9056(3) 0.2233(4) 0.0839(12) Uani 1 1 d .
H13 H -0.2980 0.9004 0.2399 0.101 Uiso 1 1 calc R
C14 C -0.1312(5) 0.8387(3) 0.1471(4) 0.0826(11) Uani 1 1 d .
H14 H -0.1840 0.7880 0.1134 0.099 Uiso 1 1 calc R
C15 C 0.0130(4) 0.8467(3) 0.1212(4) 0.0729(10) Uani 1 1 d .
H15 H 0.0581 0.8027 0.0676 0.087 Uiso 1 1 calc R
C16 C 0.0923(3) 0.9196(2) 0.1742(3) 0.0573(7) Uani 1 1 d .
H16 H 0.1914 0.9236 0.1576 0.069 Uiso 1 1 calc R

loop_
_atom_site_aniso_label
_atom_site_aniso_U_11
_atom_site_aniso_U_22
_atom_site_aniso_U_33
_atom_site_aniso_U_23
_atom_site_aniso_U_13
_atom_site_aniso_U_12
S1 0.0482(3) 0.0494(4) 0.0662(5) 0.0008(4) -0.0064(4) -0.0123(3)
C2 0.0465(13) 0.0375(13) 0.0466(15) -0.0017(13) 0.0046(12) 0.0004(11)
N2 0.0587(15) 0.0350(14) 0.081(2) 0.0068(14) 0.0015(14) -0.0069(13)
C3 0.0393(11) 0.0317(12) 0.0407(13) -0.0011(11) 0.0029(10) -0.0007(10)
C4 0.0425(10) 0.0355(12) 0.0403(14) 0.0009(12) 0.0003(12) 0.0000(10)
C5 0.0429(11) 0.0445(14) 0.0484(17) 0.0047(13) -0.0033(12) -0.0007(10)
C6 0.0490(14) 0.067(2) 0.071(2) 0.0169(19) -0.0160(15) -0.0028(14)
C7 0.071(2) 0.060(2) 0.113(3) 0.030(2) -0.028(2) 0.0062(17)
C8 0.0704(19) 0.058(2) 0.106(3) 0.036(2) -0.023(2) -0.0116(17)
C9 0.0522(12) 0.0405(14) 0.0717(19) 0.0111(17) -0.0104(17) -0.0044(11)
C10 0.0418(12) 0.0399(14) 0.0514(15) 0.0052(13) 0.0035(12) 0.0062(11)
O10 0.0544(11) 0.0416(11) 0.1033(18) 0.0083(13) -0.0084(12) 0.0117(10)
C11 0.0470(13) 0.0430(15) 0.0450(16) 0.0070(13) -0.0070(12) -0.0005(12)
C12 0.0470(14) 0.074(2) 0.070(2) 0.0003(19) -0.0048(15) -0.0014(15)
C13 0.0572(18) 0.099(3) 0.095(3) 0.013(3) -0.0197(19) -0.024(2)
C14 0.099(3) 0.071(2) 0.078(3) -0.001(2) -0.038(2) -0.021(2)
C15 0.091(3) 0.066(2) 0.061(2) -0.0141(19) -0.0168(19) 0.0007(19)
C16 0.0595(15) 0.0579(18) 0.0545(17) -0.0068(16) -0.0061(15) 0.0039(14)

loop_
_atom_type_symbol
_atom_type_description
_atom_type_scat_dispersion_real
_atom_type_scat_dispersion_imag
_atom_type_scat_source
C C 0.0033 0.0016 'International Tables Vol C Tables 4.2.6.8 and 6.1.1.4'
H H 0.0000 0.0000 'International Tables Vol C Tables 4.2.6.8 and 6.1.1.4'
N N 0.0061 0.0033 'International Tables Vol C Tables 4.2.6.8 and 6.1.1.4'
O O 0.0106 0.0060 'International Tables Vol C Tables 4.2.6.8 and 6.1.1.4'
S S 0.1246 0.1234 'International Tables Vol C Tables 4.2.6.8 and 6.1.1.4'

loop_
_geom_angle_atom_site_label_1
_geom_angle_atom_site_label_2
_geom_angle_atom_site_label_3
_geom_angle
C2 S1 C5 91.76(12)
N2 C2 C3 127.5(2)
N2 C2 S1 120.9(2)
C3 C2 S1 111.55(19)
C2 N2 H2A 115(2)
C2 N2 H2B 121.3(19)
H2A N2 H2B 120(3)
C2 C3 C10 119.0(2)
C2 C3 C4 111.2(2)
C10 C3 C4 129.9(2)
C5 C4 C3 112.9(2)
C5 C4 C9 120.8(2)
C3 C4 C9 126.0(2)
C4 C5 C6 126.8(3)
C4 C5 S1 112.50(19)
C6 C5 S1 120.45(19)
C5 C6 C7 109.4(2)
C5 C6 H6A 109.8
C7 C6 H6A 109.8
C5 C6 H6B 109.8
C7 C6 H6B 109.8
H6A C6 H6B 108.2
C8 C7 C6 112.4(3)
C8 C7 H7A 109.1
C6 C7 H7A 109.1
C8 C7 H7B 109.1
C6 C7 H7B 109.1
H7A C7 H7B 107.9
C7 C8 C9 114.0(3)
C7 C8 H8A 108.7
C9 C8 H8A 108.7
C7 C8 H8B 108.7
C9 C8 H8B 108.7
H8A C8 H8B 107.6
C4 C9 C8 110.6(2)
C4 C9 H9A 109.5
C8 C9 H9A 109.5
C4 C9 H9B 109.5
C8 C9 H9B 109.5
H9A C9 H9B 108.1
O10 C10 C3 121.3(3)
O10 C10 C11 117.4(2)
C3 C10 C11 121.2(2)
C16 C11 C12 118.9(3)
C16 C11 C10 121.3(2)
C12 C11 C10 119.7(3)
C13 C12 C11 119.8(3)
C13 C12 H12 120.1
C11 C12 H12 120.1
C14 C13 C12 120.2(3)
C14 C13 H13 119.9
C12 C13 H13 119.9
C15 C14 C13 120.0(3)
C15 C14 H14 120.0
C13 C14 H14 120.0
C14 C15 C16 120.2(4)
C14 C15 H15 119.9
C16 C15 H15 119.9
C15 C16 C11 120.9(3)
C15 C16 H16 119.5
C11 C16 H16 119.5

loop_
_geom_bond_atom_site_label_1
_geom_bond_atom_site_label_2
_geom_bond_distance
S1 C2 1.722(3)
S1 C5 1.745(3)
C2 N2 1.339(3)
C2 C3 1.405(3)
N2 H2A 0.85(3)
N2 H2B 0.85(3)
C3 C10 1.435(3)
C3 C4 1.457(3)
C4 C5 1.342(3)
C4 C9 1.508(3)
C5 C6 1.499(4)
C6 C7 1.513(5)
C6 H6A 0.9700
C6 H6B 0.9700
C7 C8 1.466(5)
C7 H7A 0.9700
C7 H7B 0.9700
C8 C9 1.516(4)
C8 H8A 0.9700
C8 H8B 0.9700
C9 H9A 0.9700
C9 H9B 0.9700
C10 O10 1.242(3)
C10 C11 1.499(4)
C11 C16 1.379(4)
C11 C12 1.386(4)
C12 C13 1.381(5)
C12 H12 0.9300
C13 C14 1.378(6)
C13 H13 0.9300
C14 C15 1.359(5)
C14 H14 0.9300
C15 C16 1.372(5)
C15 H15 0.9300
C16 H16 0.9300

loop_
_geom_hbond_atom_site_label_D
_geom_hbond_atom_site_label_H
_geom_hbond_atom_site_label_A
_geom_hbond_distance_DH
_geom_hbond_distance_HA
_geom_hbond_distance_DA
_geom_hbond_angle_DHA
_geom_hbond_site_symmetry_A
N2 H2A O10 0.85(3) 2.03(3) 2.667(4) 131(3) .
N2 H2B O10 0.85(3) 1.99(3) 2.832(3) 173(3) 4_575

loop_
_geom_torsion_atom_site_label_1
_geom_torsion_atom_site_label_2
_geom_torsion_atom_site_label_3
_geom_torsion_atom_site_label_4
_geom_torsion
C5 S1 C2 N2 176.9(3)
C5 S1 C2 C3 -2.7(2)
N2 C2 C3 C10 3.8(4)
S1 C2 C3 C10 -176.6(2)
N2 C2 C3 C4 -176.0(3)
S1 C2 C3 C4 3.6(3)
C2 C3 C4 C5 -2.9(3)
C10 C3 C4 C5 177.3(3)
C2 C3 C4 C9 171.3(3)
C10 C3 C4 C9 -8.5(5)
C3 C4 C5 C6 175.0(3)
C9 C4 C5 C6 0.5(5)
C3 C4 C5 S1 0.9(3)
C9 C4 C5 S1 -173.6(2)
C2 S1 C5 C4 1.0(2)
C2 S1 C5 C6 -173.5(3)
C4 C5 C6 C7 13.3(5)
S1 C5 C6 C7 -173.0(3)
C5 C6 C7 C8 -42.5(5)
C6 C7 C8 C9 61.1(5)
C5 C4 C9 C8 13.9(4)
C3 C4 C9 C8 -159.8(3)
C7 C8 C9 C4 -44.4(5)
C2 C3 C10 O10 -17.5(4)
C4 C3 C10 O10 162.3(3)
C2 C3 C10 C11 159.4(2)
C4 C3 C10 C11 -20.8(4)
O10 C10 C11 C16 130.2(3)
C3 C10 C11 C16 -46.9(4)
O10 C10 C11 C12 -45.4(4)
C3 C10 C11 C12 137.6(3)
C16 C11 C12 C13 1.3(5)
C10 C11 C12 C13 177.0(3)
C11 C12 C13 C14 -0.8(5)
C12 C13 C14 C15 -0.9(6)
C13 C14 C15 C16 2.1(6)
C14 C15 C16 C11 -1.6(6)
C12 C11 C16 C15 -0.1(5)
C10 C11 C16 C15 -175.7(3)

loop_
_cod_related_entry_id
_cod_related_entry_code
_cod_related_entry_database
1 597849 ChemSpider
